data_7044045
loop_
_publ_author_name
'Nifant'ev, Ilya E.'
'Shlyahtin, Andrei V.'
'Bagrov, Vladimir V.'
'Minyaev, Mikhail M.'
'Churakov, Andrei'
'Karchevsky, Stanislav G.'
'Birin, Kirill P.'
'Ivchenko, Pavel V.'

_publ_section_title
;
 Mono-BHT heteroleptic magnesium complexes: synthesis, molecular structure
 and catalytic behavior in the ring-opening polymerization of cyclic
 esters
;
_journal_name_full 'Dalton Trans.'
_journal_paper_doi 10.1039/C7DT02469J
_journal_year 2017
_chemical_formula_moiety 'C38 H62 Mg O4'
_chemical_formula_sum 'C38 H62 Mg O4'
_chemical_formula_weight 607.19
_chemical_name_systematic
; 
 ? 
;
_space_group_IT_number 4
_symmetry_cell_setting monoclinic
_symmetry_space_group_name_Hall 'P 2yb'
_symmetry_space_group_name_H-M 'P 1 21 1'
_atom_sites_solution_hydrogens geom
_atom_sites_solution_primary direct
_atom_sites_solution_secondary difmap
_audit_creation_method SHELXL-97
_audit_update_record
;
2017-04-22 deposited with the CCDC.
2017-08-29 downloaded from the CCDC.
;
_cell_angle_alpha 90.00
_cell_angle_beta 100.837(2)
_cell_angle_gamma 90.00
_cell_formula_units_Z 2
_cell_length_a 10.4071(12)
_cell_length_b 15.6408(18)
_cell_length_c 11.4503(13)
_cell_measurement_reflns_used 4615
_cell_measurement_temperature 150(2)
_cell_measurement_theta_max 24.210
_cell_measurement_theta_min 2.231
_cell_volume 1830.6(4)
_computing_cell_refinement 'SAINT (Bruker, 2008)'
_computing_data_collection '<i>APEX2</i> (Bruker, 2008)'
_computing_data_reduction 'SAINT (Bruker, 2008)'
_computing_molecular_graphics 'SHELXTL (Sheldrick, 2008)'
_computing_publication_material 'SHELXTL (Sheldrick, 2008)'
_computing_structure_refinement 'SHELXTL (Sheldrick, 2008)'
_computing_structure_solution 'SHELXTL (Sheldrick, 2008)'
_diffrn_ambient_temperature 150(2)
_diffrn_measured_fraction_theta_full 0.999
_diffrn_measured_fraction_theta_max 0.999
_diffrn_measurement_device_type 'Bruker SMART APEX II'
_diffrn_measurement_method \w
_diffrn_radiation_monochromator graphite
_diffrn_radiation_source 'fine-focus sealed tube'
_diffrn_radiation_type MoK\a
_diffrn_radiation_wavelength 0.71073
_diffrn_reflns_av_R_equivalents 0.0355
_diffrn_reflns_av_sigmaI/netI 0.0286
_diffrn_reflns_limit_h_max 13
_diffrn_reflns_limit_h_min -13
_diffrn_reflns_limit_k_max 19
_diffrn_reflns_limit_k_min -19
_diffrn_reflns_limit_l_max 14
_diffrn_reflns_limit_l_min -14
_diffrn_reflns_number 17740
_diffrn_reflns_theta_full 27.00
_diffrn_reflns_theta_max 27.00
_diffrn_reflns_theta_min 2.23
_diffrn_standards_decay_% 0
_exptl_absorpt_coefficient_mu 0.084
_exptl_absorpt_correction_T_max 0.9793
_exptl_absorpt_correction_T_min 0.9671
_exptl_absorpt_correction_type multi-scan
_exptl_absorpt_process_details 'SADABS (Bruker, 2008)'
_exptl_crystal_colour colourless
_exptl_crystal_density_diffrn 1.102
_exptl_crystal_density_method 'not measured'
_exptl_crystal_description prism
_exptl_crystal_F_000 668
_exptl_crystal_size_max 0.40
_exptl_crystal_size_mid 0.40
_exptl_crystal_size_min 0.25
_refine_diff_density_max 0.236
_refine_diff_density_min -0.198
_refine_diff_density_rms 0.034
_refine_ls_extinction_method none
_refine_ls_goodness_of_fit_ref 1.027
_refine_ls_hydrogen_treatment constr
_refine_ls_matrix_type full
_refine_ls_number_parameters 433
_refine_ls_number_reflns 4143
_refine_ls_number_restraints 1
_refine_ls_restrained_S_all 1.027
_refine_ls_R_factor_all 0.0422
_refine_ls_R_factor_gt 0.0360
_refine_ls_shift/su_max 0.000
_refine_ls_shift/su_mean 0.000
_refine_ls_structure_factor_coef Fsqd
_refine_ls_weighting_details 'calc w=1/[\s^2^(Fo^2^)+(0.0494P)^2^+0.2371P] where P=(Fo^2^+2Fc^2^)/3'
_refine_ls_weighting_scheme calc
_refine_ls_wR_factor_gt 0.0864
_refine_ls_wR_factor_ref 0.0904
_reflns_number_gt 3706
_reflns_number_total 4143
_reflns_threshold_expression I>2\s(I)
_cod_data_source_file c7dt02469j2.cif
_cod_data_source_block z_CCDC2
_cod_original_sg_symbol_H-M 'P 21'
_cod_database_code 7044045

loop_
_symmetry_equiv_pos_as_xyz
'x, y, z'
'-x, y+1/2, -z'

loop_
_atom_site_label
_atom_site_type_symbol
_atom_site_fract_x
_atom_site_fract_y
_atom_site_fract_z
_atom_site_U_iso_or_equiv
_atom_site_adp_type
_atom_site_occupancy
_atom_site_symmetry_multiplicity
_atom_site_calc_flag
_atom_site_refinement_flags
_atom_site_disorder_assembly
_atom_site_disorder_group
Mg1 Mg 0.50840(6) 0.53084(5) 0.26843(6) 0.02397(16) Uani 1 1 d . . .
O1 O 0.62883(14) 0.46708(10) 0.37269(13) 0.0282(3) Uani 1 1 d . . .
O2 O 0.34558(14) 0.49041(10) 0.19392(13) 0.0274(3) Uani 1 1 d . . .
O3 O 0.45433(16) 0.65351(10) 0.29839(14) 0.0314(4) Uani 1 1 d . . .
O4 O 0.63271(16) 0.57764(12) 0.16327(14) 0.0372(4) Uani 1 1 d . . .
C1 C 0.5399(3) 0.72328(17) 0.3494(2) 0.0394(6) Uani 1 1 d . . .
H1A H 0.6215 0.7232 0.3167 0.047 Uiso 1 1 calc R . .
H1B H 0.5630 0.7175 0.4369 0.047 Uiso 1 1 calc R . .
C2 C 0.4637(3) 0.80516(16) 0.3158(2) 0.0410(6) Uani 1 1 d . . .
H2A H 0.5202 0.8498 0.2906 0.049 Uiso 1 1 calc R . .
H2B H 0.4263 0.8271 0.3833 0.049 Uiso 1 1 calc R . .
C3 C 0.3563(3) 0.77853(18) 0.2131(2) 0.0435(6) Uani 1 1 d . . .
H3A H 0.2786 0.8160 0.2069 0.052 Uiso 1 1 calc R . .
H3B H 0.3875 0.7791 0.1366 0.052 Uiso 1 1 calc R . .
C4 C 0.3268(3) 0.68889(17) 0.2486(3) 0.0413(6) Uani 1 1 d . . .
H4A H 0.2695 0.6895 0.3085 0.050 Uiso 1 1 calc R . .
H4B H 0.2837 0.6555 0.1788 0.050 Uiso 1 1 calc R . .
C5 C 0.7710(3) 0.5608(3) 0.1746(3) 0.0561(8) Uani 1 1 d . . .
H5A H 0.7964 0.5082 0.2214 0.067 Uiso 1 1 calc R . .
H5B H 0.8237 0.6093 0.2132 0.067 Uiso 1 1 calc R . .
C6 C 0.7882(4) 0.5501(3) 0.0487(3) 0.0787(12) Uani 1 1 d . . .
H6A H 0.7673 0.4909 0.0210 0.094 Uiso 1 1 calc R . .
H6B H 0.8790 0.5636 0.0405 0.094 Uiso 1 1 calc R . .
C7 C 0.6925(3) 0.6130(2) -0.0207(3) 0.0608(9) Uani 1 1 d . . .
H7A H 0.7383 0.6651 -0.0403 0.073 Uiso 1 1 calc R . .
H7B H 0.6454 0.5870 -0.0955 0.073 Uiso 1 1 calc R . .
C8 C 0.5992(3) 0.6339(2) 0.0613(2) 0.0475(7) Uani 1 1 d . . .
H8A H 0.6088 0.6945 0.0866 0.057 Uiso 1 1 calc R . .
H8B H 0.5077 0.6242 0.0207 0.057 Uiso 1 1 calc R . .
C11 C 0.70852(19) 0.41483(15) 0.44409(18) 0.0249(4) Uani 1 1 d . . .
C12 C 0.7241(2) 0.32801(16) 0.4124(2) 0.0298(5) Uani 1 1 d . . .
C13 C 0.8137(2) 0.27712(16) 0.4876(2) 0.0325(5) Uani 1 1 d . . .
H13A H 0.8255 0.2197 0.4646 0.039 Uiso 1 1 calc R . .
C14 C 0.8863(2) 0.30597(15) 0.5941(2) 0.0308(5) Uani 1 1 d . . .
C15 C 0.8668(2) 0.39011(16) 0.6255(2) 0.0302(5) Uani 1 1 d . . .
H15A H 0.9146 0.4109 0.6990 0.036 Uiso 1 1 calc R . .
C16 C 0.7810(2) 0.44537(14) 0.55492(19) 0.0261(5) Uani 1 1 d . . .
C17 C 0.6474(3) 0.28878(18) 0.2964(2) 0.0446(7) Uani 1 1 d . . .
C18 C 0.7681(2) 0.53787(16) 0.59613(19) 0.0292(5) Uani 1 1 d . . .
C19 C 0.9842(2) 0.24875(17) 0.6702(2) 0.0385(6) Uani 1 1 d . . .
H19A H 0.9716 0.1897 0.6417 0.058 Uiso 1 1 calc R . .
H19B H 0.9717 0.2517 0.7529 0.058 Uiso 1 1 calc R . .
H19C H 1.0729 0.2675 0.6658 0.058 Uiso 1 1 calc R . .
C21 C 0.25317(19) 0.43135(13) 0.16254(18) 0.0230(4) Uani 1 1 d . . .
C22 C 0.22280(19) 0.40271(14) 0.04236(19) 0.0257(4) Uani 1 1 d . . .
C23 C 0.1310(2) 0.33785(16) 0.0116(2) 0.0316(5) Uani 1 1 d . . .
H23A H 0.1125 0.3186 -0.0685 0.038 Uiso 1 1 calc R . .
C24 C 0.0657(2) 0.30018(15) 0.0931(2) 0.0330(5) Uani 1 1 d . . .
C25 C 0.0914(2) 0.33141(15) 0.2083(2) 0.0294(5) Uani 1 1 d . . .
H25A H 0.0452 0.3074 0.2645 0.035 Uiso 1 1 calc R . .
C26 C 0.1818(2) 0.39656(14) 0.24611(19) 0.0247(4) Uani 1 1 d . A .
C27 C 0.2847(2) 0.44490(16) -0.0553(2) 0.0319(5) Uani 1 1 d . . .
C28 C 0.1905(2) 0.42891(15) 0.37452(19) 0.0271(5) Uani 1 1 d . . .
C29 C -0.0326(3) 0.2296(2) 0.0562(3) 0.0446(6) Uani 1 1 d . . .
H29A H -0.0530 0.2017 0.1272 0.067 Uiso 1 1 calc R . .
H29B H 0.0042 0.1874 0.0084 0.067 Uiso 1 1 calc R . .
H29C H -0.1127 0.2537 0.0091 0.067 Uiso 1 1 calc R . .
C31 C 0.6760(4) 0.1927(2) 0.2877(3) 0.0758(13) Uani 1 1 d . . .
H31A H 0.7679 0.1846 0.2816 0.114 Uiso 1 1 calc R . .
H31B H 0.6196 0.1688 0.2171 0.114 Uiso 1 1 calc R . .
H31C H 0.6588 0.1635 0.3589 0.114 Uiso 1 1 calc R . .
C32 C 0.6863(3) 0.3343(3) 0.1889(2) 0.0630(10) Uani 1 1 d . . .
H32A H 0.7814 0.3312 0.1951 0.095 Uiso 1 1 calc R . .
H32B H 0.6592 0.3944 0.1880 0.095 Uiso 1 1 calc R . .
H32C H 0.6432 0.3064 0.1154 0.095 Uiso 1 1 calc R . .
C33 C 0.4994(3) 0.29563(17) 0.2922(3) 0.0478(7) Uani 1 1 d . . .
H33A H 0.4757 0.2622 0.3573 0.072 Uiso 1 1 calc R . .
H33B H 0.4524 0.2734 0.2160 0.072 Uiso 1 1 calc R . .
H33C H 0.4756 0.3557 0.3004 0.072 Uiso 1 1 calc R . .
C34 C 0.8114(3) 0.60095(18) 0.5083(3) 0.0413(6) Uani 1 1 d . . .
H34A H 0.8005 0.6596 0.5348 0.062 Uiso 1 1 calc R . .
H34B H 0.7578 0.5925 0.4291 0.062 Uiso 1 1 calc R . .
H34C H 0.9036 0.5909 0.5049 0.062 Uiso 1 1 calc R . .
C35 C 0.6263(2) 0.55604(16) 0.6095(2) 0.0352(5) Uani 1 1 d . . .
H35A H 0.6195 0.6150 0.6369 0.053 Uiso 1 1 calc R . .
H35B H 0.6012 0.5164 0.6676 0.053 Uiso 1 1 calc R . .
H35C H 0.5678 0.5483 0.5325 0.053 Uiso 1 1 calc R . .
C36 C 0.8547(3) 0.55618(18) 0.7183(2) 0.0458(7) Uani 1 1 d . . .
H36A H 0.8415 0.6154 0.7415 0.069 Uiso 1 1 calc R . .
H36B H 0.9468 0.5477 0.7132 0.069 Uiso 1 1 calc R . .
H36C H 0.8310 0.5171 0.7777 0.069 Uiso 1 1 calc R . .
C41 C 0.2501(3) 0.54011(19) -0.0604(2) 0.0459(6) Uani 1 1 d . . .
H41A H 0.2872 0.5670 0.0157 0.069 Uiso 1 1 calc R . .
H41B H 0.1548 0.5468 -0.0762 0.069 Uiso 1 1 calc R . .
H41C H 0.2862 0.5675 -0.1242 0.069 Uiso 1 1 calc R . .
C42 C 0.2320(3) 0.4079(2) -0.1799(2) 0.0435(6) Uani 1 1 d . . .
H42A H 0.2720 0.4381 -0.2389 0.065 Uiso 1 1 calc R . .
H42B H 0.1368 0.4151 -0.1991 0.065 Uiso 1 1 calc R . .
H42C H 0.2536 0.3469 -0.1809 0.065 Uiso 1 1 calc R . .
C43 C 0.4329(2) 0.4306(2) -0.0329(2) 0.0394(6) Uani 1 1 d . . .
H43A H 0.4726 0.4557 0.0439 0.059 Uiso 1 1 calc R . .
H43B H 0.4697 0.4578 -0.0963 0.059 Uiso 1 1 calc R . .
H43C H 0.4513 0.3691 -0.0318 0.059 Uiso 1 1 calc R . .
C44 C 0.0660(5) 0.4770(3) 0.3772(5) 0.0472(13) Uani 0.586(5) 1 d P A 1
H44A H -0.0091 0.4394 0.3509 0.071 Uiso 0.586(5) 1 calc PR A 1
H44B H 0.0604 0.5265 0.3239 0.071 Uiso 0.586(5) 1 calc PR A 1
H44C H 0.0656 0.4966 0.4584 0.071 Uiso 0.586(5) 1 calc PR A 1
C45 C 0.3089(4) 0.4826(3) 0.4268(4) 0.0358(11) Uani 0.586(5) 1 d P A 1
H45A H 0.3889 0.4500 0.4248 0.054 Uiso 0.586(5) 1 calc PR A 1
H45B H 0.3052 0.4974 0.5093 0.054 Uiso 0.586(5) 1 calc PR A 1
H45C H 0.3092 0.5351 0.3801 0.054 Uiso 0.586(5) 1 calc PR A 1
C46 C 0.1963(5) 0.3498(3) 0.4570(4) 0.0393(11) Uani 0.586(5) 1 d P A 1
H46A H 0.2677 0.3122 0.4443 0.059 Uiso 0.586(5) 1 calc PR A 1
H46B H 0.1132 0.3188 0.4387 0.059 Uiso 0.586(5) 1 calc PR A 1
H46C H 0.2118 0.3686 0.5401 0.059 Uiso 0.586(5) 1 calc PR A 1
C47 C 0.3253(6) 0.4143(6) 0.4536(5) 0.0440(18) Uani 0.414(5) 1 d P A 2
H47A H 0.3423 0.3528 0.4624 0.066 Uiso 0.414(5) 1 calc PR A 2
H47B H 0.3266 0.4397 0.5321 0.066 Uiso 0.414(5) 1 calc PR A 2
H47C H 0.3930 0.4411 0.4169 0.066 Uiso 0.414(5) 1 calc PR A 2
C48 C 0.0930(6) 0.3884(4) 0.4462(5) 0.0384(16) Uani 0.414(5) 1 d P A 2
H48A H 0.1047 0.3262 0.4490 0.058 Uiso 0.414(5) 1 calc PR A 2
H48B H 0.0032 0.4020 0.4074 0.058 Uiso 0.414(5) 1 calc PR A 2
H48C H 0.1097 0.4114 0.5272 0.058 Uiso 0.414(5) 1 calc PR A 2
C49 C 0.1567(7) 0.5269(4) 0.3745(6) 0.0461(18) Uani 0.414(5) 1 d P A 2
H49A H 0.2208 0.5592 0.3395 0.069 Uiso 0.414(5) 1 calc PR A 2
H49B H 0.1594 0.5462 0.4563 0.069 Uiso 0.414(5) 1 calc PR A 2
H49C H 0.0690 0.5365 0.3276 0.069 Uiso 0.414(5) 1 calc PR A 2

loop_
_atom_site_aniso_label
_atom_site_aniso_U_11
_atom_site_aniso_U_22
_atom_site_aniso_U_33
_atom_site_aniso_U_23
_atom_site_aniso_U_13
_atom_site_aniso_U_12
Mg1 0.0215(3) 0.0271(3) 0.0229(3) -0.0018(3) 0.0032(3) -0.0054(3)
O1 0.0217(7) 0.0326(8) 0.0286(8) -0.0036(7) 0.0005(6) 0.0029(6)
O2 0.0235(7) 0.0270(8) 0.0298(8) 0.0028(6) -0.0002(6) -0.0063(6)
O3 0.0305(8) 0.0254(8) 0.0367(9) -0.0025(7) 0.0021(7) -0.0042(7)
O4 0.0312(9) 0.0529(11) 0.0294(9) 0.0005(8) 0.0101(7) -0.0106(8)
C1 0.0462(14) 0.0306(12) 0.0388(13) -0.0050(11) 0.0009(11) -0.0085(11)
C2 0.0523(16) 0.0273(12) 0.0461(15) -0.0015(11) 0.0161(12) -0.0051(11)
C3 0.0496(16) 0.0402(14) 0.0412(14) 0.0052(12) 0.0098(12) 0.0071(12)
C4 0.0333(13) 0.0374(13) 0.0515(16) -0.0030(12) 0.0032(11) 0.0015(11)
C5 0.0301(13) 0.087(2) 0.0531(17) 0.0030(16) 0.0132(12) -0.0135(14)
C6 0.067(2) 0.112(3) 0.069(2) 0.007(2) 0.0440(19) 0.002(2)
C7 0.068(2) 0.078(2) 0.0426(16) 0.0025(16) 0.0267(15) -0.0172(18)
C8 0.0566(17) 0.0491(16) 0.0399(14) 0.0042(13) 0.0168(13) -0.0139(14)
C11 0.0172(9) 0.0336(11) 0.0245(10) -0.0058(9) 0.0054(8) 0.0005(9)
C12 0.0221(10) 0.0365(12) 0.0294(11) -0.0123(10) 0.0012(9) 0.0040(9)
C13 0.0271(11) 0.0320(12) 0.0369(12) -0.0126(10) 0.0022(9) 0.0056(9)
C14 0.0242(10) 0.0361(13) 0.0308(11) -0.0049(10) 0.0021(9) 0.0049(10)
C15 0.0238(10) 0.0392(13) 0.0263(11) -0.0088(10) 0.0016(9) -0.0007(9)
C16 0.0203(10) 0.0318(12) 0.0269(10) -0.0069(9) 0.0059(8) -0.0006(8)
C17 0.0394(14) 0.0459(15) 0.0406(14) -0.0240(12) -0.0125(11) 0.0174(12)
C18 0.0271(10) 0.0289(11) 0.0303(11) -0.0089(10) 0.0018(8) -0.0020(10)
C19 0.0324(12) 0.0415(14) 0.0372(13) -0.0045(11) -0.0044(10) 0.0071(11)
C21 0.0177(9) 0.0211(10) 0.0280(10) 0.0020(8) -0.0016(8) 0.0001(8)
C22 0.0212(10) 0.0273(11) 0.0263(10) 0.0037(9) -0.0015(8) 0.0012(9)
C23 0.0299(11) 0.0333(12) 0.0292(11) -0.0037(10) -0.0009(9) -0.0044(10)
C24 0.0275(11) 0.0318(12) 0.0377(13) -0.0040(10) 0.0008(9) -0.0069(10)
C25 0.0252(10) 0.0278(11) 0.0352(12) 0.0035(9) 0.0057(9) -0.0035(9)
C26 0.0207(9) 0.0236(10) 0.0285(11) 0.0038(8) 0.0010(8) 0.0013(8)
C27 0.0296(11) 0.0381(13) 0.0260(11) 0.0046(10) 0.0004(9) -0.0028(10)
C28 0.0226(10) 0.0314(12) 0.0286(11) 0.0035(9) 0.0080(8) -0.0009(9)
C29 0.0415(14) 0.0445(14) 0.0468(15) -0.0109(13) 0.0058(12) -0.0172(13)
C31 0.066(2) 0.062(2) 0.079(2) -0.0503(19) -0.0377(18) 0.0352(18)
C32 0.0513(17) 0.100(3) 0.0327(14) -0.0282(16) -0.0058(13) 0.0271(18)
C33 0.0352(13) 0.0295(13) 0.0681(18) -0.0170(13) -0.0179(13) 0.0021(11)
C34 0.0386(14) 0.0364(13) 0.0486(15) -0.0036(12) 0.0071(12) -0.0094(11)
C35 0.0344(12) 0.0331(13) 0.0398(13) -0.0129(10) 0.0111(10) 0.0027(10)
C36 0.0487(15) 0.0397(14) 0.0427(15) -0.0185(12) -0.0079(12) 0.0022(12)
C41 0.0544(16) 0.0429(15) 0.0394(14) 0.0178(13) 0.0064(12) 0.0002(14)
C42 0.0372(13) 0.0668(19) 0.0246(12) 0.0010(12) 0.0008(10) -0.0070(13)
C43 0.0300(12) 0.0596(17) 0.0289(11) -0.0046(12) 0.0061(9) -0.0065(12)
C44 0.037(2) 0.050(3) 0.056(3) -0.008(2) 0.012(2) 0.015(2)
C45 0.040(2) 0.044(3) 0.026(2) -0.0117(19) 0.0133(17) -0.014(2)
C46 0.045(3) 0.045(3) 0.028(2) 0.0036(18) 0.0072(18) -0.007(2)
C47 0.028(3) 0.073(5) 0.032(3) 0.002(3) 0.008(2) -0.002(3)
C48 0.043(4) 0.040(3) 0.036(3) -0.001(3) 0.018(3) -0.008(3)
C49 0.059(4) 0.032(3) 0.055(4) -0.002(3) 0.029(3) 0.006(3)

loop_
_atom_type_symbol
_atom_type_description
_atom_type_scat_dispersion_real
_atom_type_scat_dispersion_imag
_atom_type_scat_source
C C 0.0033 0.0016 'International Tables Vol C Tables 4.2.6.8 and 6.1.1.4'
H H 0.0000 0.0000 'International Tables Vol C Tables 4.2.6.8 and 6.1.1.4'
O O 0.0106 0.0060 'International Tables Vol C Tables 4.2.6.8 and 6.1.1.4'
Mg Mg 0.0486 0.0363 'International Tables Vol C Tables 4.2.6.8 and 6.1.1.4'

loop_
_geom_angle_atom_site_label_1
_geom_angle_atom_site_label_2
_geom_angle_atom_site_label_3
_geom_angle
O1 Mg1 O2 124.11(8)
O1 Mg1 O3 124.82(7)
O2 Mg1 O3 98.06(7)
O1 Mg1 O4 98.33(7)
O2 Mg1 O4 118.10(7)
O3 Mg1 O4 89.29(8)
C11 O1 Mg1 174.60(15)
C21 O2 Mg1 155.31(14)
C4 O3 C1 108.43(18)
C4 O3 Mg1 123.46(14)
C1 O3 Mg1 127.00(14)
C5 O4 C8 105.5(2)
C5 O4 Mg1 127.39(17)
C8 O4 Mg1 127.11(16)
O3 C1 C2 106.21(19)
O3 C1 H1A 110.5
C2 C1 H1A 110.5
O3 C1 H1B 110.5
C2 C1 H1B 110.5
H1A C1 H1B 108.7
C1 C2 C3 103.8(2)
C1 C2 H2A 111.0
C3 C2 H2A 111.0
C1 C2 H2B 111.0
C3 C2 H2B 111.0
H2A C2 H2B 109.0
C4 C3 C2 101.8(2)
C4 C3 H3A 111.4
C2 C3 H3A 111.4
C4 C3 H3B 111.4
C2 C3 H3B 111.4
H3A C3 H3B 109.3
O3 C4 C3 104.0(2)
O3 C4 H4A 110.9
C3 C4 H4A 110.9
O3 C4 H4B 110.9
C3 C4 H4B 110.9
H4A C4 H4B 109.0
O4 C5 C6 103.4(2)
O4 C5 H5A 111.1
C6 C5 H5A 111.1
O4 C5 H5B 111.1
C6 C5 H5B 111.1
H5A C5 H5B 109.1
C5 C6 C7 104.3(3)
C5 C6 H6A 110.9
C7 C6 H6A 110.9
C5 C6 H6B 110.9
C7 C6 H6B 110.9
H6A C6 H6B 108.9
C8 C7 C6 104.5(2)
C8 C7 H7A 110.9
C6 C7 H7A 110.9
C8 C7 H7B 110.9
C6 C7 H7B 110.9
H7A C7 H7B 108.9
O4 C8 C7 106.5(3)
O4 C8 H8A 110.4
C7 C8 H8A 110.4
O4 C8 H8B 110.4
C7 C8 H8B 110.4
H8A C8 H8B 108.6
O1 C11 C12 121.17(18)
O1 C11 C16 120.25(19)
C12 C11 C16 118.58(19)
C13 C12 C11 118.86(19)
C13 C12 C17 118.8(2)
C11 C12 C17 122.3(2)
C14 C13 C12 123.3(2)
C14 C13 H13A 118.3
C12 C13 H13A 118.3
C13 C14 C15 117.1(2)
C13 C14 C19 121.0(2)
C15 C14 C19 121.9(2)
C16 C15 C14 123.2(2)
C16 C15 H15A 118.4
C14 C15 H15A 118.4
C15 C16 C11 118.87(19)
C15 C16 C18 119.44(19)
C11 C16 C18 121.68(19)
C33 C17 C31 105.7(3)
C33 C17 C32 110.8(2)
C31 C17 C32 108.5(3)
C33 C17 C12 110.7(2)
C31 C17 C12 111.7(2)
C32 C17 C12 109.5(2)
C16 C18 C34 110.54(19)
C16 C18 C35 110.21(18)
C34 C18 C35 110.6(2)
C16 C18 C36 112.6(2)
C34 C18 C36 106.3(2)
C35 C18 C36 106.49(19)
C14 C19 H19A 109.5
C14 C19 H19B 109.5
H19A C19 H19B 109.5
C14 C19 H19C 109.5
H19A C19 H19C 109.5
H19B C19 H19C 109.5
O2 C21 C26 121.61(18)
O2 C21 C22 119.73(18)
C26 C21 C22 118.66(18)
C23 C22 C21 119.4(2)
C23 C22 C27 119.31(19)
C21 C22 C27 121.28(18)
C24 C23 C22 122.7(2)
C24 C23 H23A 118.7
C22 C23 H23A 118.7
C25 C24 C23 117.4(2)
C25 C24 C29 121.6(2)
C23 C24 C29 121.0(2)
C24 C25 C26 123.4(2)
C24 C25 H25A 118.3
C26 C25 H25A 118.3
C25 C26 C21 118.4(2)
C25 C26 C28 116.71(19)
C21 C26 C28 124.82(18)
C41 C27 C43 111.8(2)
C41 C27 C22 108.5(2)
C43 C27 C22 111.20(18)
C41 C27 C42 106.8(2)
C43 C27 C42 105.8(2)
C22 C27 C42 112.71(19)
C44 C28 C45 110.7(3)
C44 C28 C26 106.7(2)
C45 C28 C26 117.1(2)
C47 C28 C26 113.4(3)
C44 C28 C46 108.8(3)
C45 C28 C46 105.4(3)
C26 C28 C46 107.9(2)
C47 C28 C48 104.0(4)
C26 C28 C48 116.3(3)
C47 C28 C49 108.9(5)
C26 C28 C49 110.3(3)
C48 C28 C49 103.3(4)
C24 C29 H29A 109.5
C24 C29 H29B 109.5
H29A C29 H29B 109.5
C24 C29 H29C 109.5
H29A C29 H29C 109.5
H29B C29 H29C 109.5
C17 C31 H31A 109.5
C17 C31 H31B 109.5
H31A C31 H31B 109.5
C17 C31 H31C 109.5
H31A C31 H31C 109.5
H31B C31 H31C 109.5
C17 C32 H32A 109.5
C17 C32 H32B 109.5
H32A C32 H32B 109.5
C17 C32 H32C 109.5
H32A C32 H32C 109.5
H32B C32 H32C 109.5
C17 C33 H33A 109.5
C17 C33 H33B 109.5
H33A C33 H33B 109.5
C17 C33 H33C 109.5
H33A C33 H33C 109.5
H33B C33 H33C 109.5
C18 C34 H34A 109.5
C18 C34 H34B 109.5
H34A C34 H34B 109.5
C18 C34 H34C 109.5
H34A C34 H34C 109.5
H34B C34 H34C 109.5
C18 C35 H35A 109.5
C18 C35 H35B 109.5
H35A C35 H35B 109.5
C18 C35 H35C 109.5
H35A C35 H35C 109.5
H35B C35 H35C 109.5
C18 C36 H36A 109.5
C18 C36 H36B 109.5
H36A C36 H36B 109.5
C18 C36 H36C 109.5
H36A C36 H36C 109.5
H36B C36 H36C 109.5
C27 C41 H41A 109.5
C27 C41 H41B 109.5
H41A C41 H41B 109.5
C27 C41 H41C 109.5
H41A C41 H41C 109.5
H41B C41 H41C 109.5
C27 C42 H42A 109.5
C27 C42 H42B 109.5
H42A C42 H42B 109.5
C27 C42 H42C 109.5
H42A C42 H42C 109.5
H42B C42 H42C 109.5
C27 C43 H43A 109.5
C27 C43 H43B 109.5
H43A C43 H43B 109.5
C27 C43 H43C 109.5
H43A C43 H43C 109.5
H43B C43 H43C 109.5
C28 C44 H44A 109.5
C28 C44 H44B 109.5
C28 C44 H44C 109.5
C28 C45 H45A 109.5
C28 C45 H45B 109.5
C28 C45 H45C 109.5
C28 C46 H46A 109.5
C28 C46 H46B 109.5
C28 C46 H46C 109.5
C28 C47 H47A 109.5
C28 C47 H47B 109.5
H47A C47 H47B 109.5
C28 C47 H47C 109.5
H47A C47 H47C 109.5
H47B C47 H47C 109.5
C28 C48 H48A 109.5
C28 C48 H48B 109.5
H48A C48 H48B 109.5
C28 C48 H48C 109.5
H48A C48 H48C 109.5
H48B C48 H48C 109.5
C28 C49 H49A 109.5
C28 C49 H49B 109.5
H49A C49 H49B 109.5
C28 C49 H49C 109.5
H49A C49 H49C 109.5
H49B C49 H49C 109.5

loop_
_geom_bond_atom_site_label_1
_geom_bond_atom_site_label_2
_geom_bond_distance
Mg1 O1 1.8514(16)
Mg1 O2 1.8589(16)
Mg1 O3 2.0464(18)
Mg1 O4 2.0603(17)
O1 C11 1.330(3)
O2 C21 1.333(2)
O3 C4 1.452(3)
O3 C1 1.459(3)
O4 C5 1.445(3)
O4 C8 1.451(3)
C1 C2 1.517(4)
C1 H1A 0.9900
C1 H1B 0.9900
C2 C3 1.520(4)
C2 H2A 0.9900
C2 H2B 0.9900
C3 C4 1.507(4)
C3 H3A 0.9900
C3 H3B 0.9900
C4 H4A 0.9900
C4 H4B 0.9900
C5 C6 1.495(5)
C5 H5A 0.9900
C5 H5B 0.9900
C6 C7 1.515(5)
C6 H6A 0.9900
C6 H6B 0.9900
C7 C8 1.509(4)
C7 H7A 0.9900
C7 H7B 0.9900
C8 H8A 0.9900
C8 H8B 0.9900
C11 C12 1.423(3)
C11 C16 1.431(3)
C12 C13 1.394(3)
C12 C17 1.542(3)
C13 C14 1.384(3)
C13 H13A 0.9500
C14 C15 1.389(3)
C14 C19 1.505(3)
C15 C16 1.388(3)
C15 H15A 0.9500
C16 C18 1.535(3)
C17 C33 1.536(4)
C17 C31 1.539(4)
C17 C32 1.541(5)
C18 C34 1.536(4)
C18 C35 1.539(3)
C18 C36 1.542(3)
C19 H19A 0.9800
C19 H19B 0.9800
C19 H19C 0.9800
C21 C26 1.425(3)
C21 C22 1.425(3)
C22 C23 1.392(3)
C22 C27 1.540(3)
C23 C24 1.386(3)
C23 H23A 0.9500
C24 C25 1.384(3)
C24 C29 1.511(3)
C25 C26 1.400(3)
C25 H25A 0.9500
C26 C28 1.541(3)
C27 C41 1.531(4)
C27 C43 1.532(3)
C27 C42 1.542(3)
C28 C44 1.504(5)
C28 C45 1.519(5)
C28 C47 1.537(6)
C28 C46 1.550(5)
C28 C48 1.554(6)
C28 C49 1.573(7)
C29 H29A 0.9800
C29 H29B 0.9800
C29 H29C 0.9800
C31 H31A 0.9800
C31 H31B 0.9800
C31 H31C 0.9800
C32 H32A 0.9800
C32 H32B 0.9800
C32 H32C 0.9800
C33 H33A 0.9800
C33 H33B 0.9800
C33 H33C 0.9800
C34 H34A 0.9800
C34 H34B 0.9800
C34 H34C 0.9800
C35 H35A 0.9800
C35 H35B 0.9800
C35 H35C 0.9800
C36 H36A 0.9800
C36 H36B 0.9800
C36 H36C 0.9800
C41 H41A 0.9800
C41 H41B 0.9800
C41 H41C 0.9800
C42 H42A 0.9800
C42 H42B 0.9800
C42 H42C 0.9800
C43 H43A 0.9800
C43 H43B 0.9800
C43 H43C 0.9800
C44 H44A 0.9800
C44 H44B 0.9800
C44 H44C 0.9800
C45 H45A 0.9800
C45 H45B 0.9800
C45 H45C 0.9800
C46 H46A 0.9800
C46 H46B 0.9800
C46 H46C 0.9800
C47 H47A 0.9800
C47 H47B 0.9800
C47 H47C 0.9800
C48 H48A 0.9800
C48 H48B 0.9800
C48 H48C 0.9800
C49 H49A 0.9800
C49 H49B 0.9800
C49 H49C 0.9800

loop_
_geom_torsion_atom_site_label_1
_geom_torsion_atom_site_label_2
_geom_torsion_atom_site_label_3
_geom_torsion_atom_site_label_4
_geom_torsion
O1 Mg1 O2 C21 -8.1(4)
O3 Mg1 O2 C21 -150.6(3)
O4 Mg1 O2 C21 115.9(3)
O1 Mg1 O3 C4 -151.42(17)
O2 Mg1 O3 C4 -9.38(19)
O4 Mg1 O3 C4 108.91(18)
O1 Mg1 O3 C1 42.0(2)
O2 Mg1 O3 C1 -175.93(18)
O4 Mg1 O3 C1 -57.64(19)
O1 Mg1 O4 C5 0.6(2)
O2 Mg1 O4 C5 -135.5(2)
O3 Mg1 O4 C5 125.7(2)
O1 Mg1 O4 C8 180.0(2)
O2 Mg1 O4 C8 43.9(2)
O3 Mg1 O4 C8 -54.9(2)
C4 O3 C1 C2 -6.6(3)
Mg1 O3 C1 C2 161.64(16)
O3 C1 C2 C3 -18.3(3)
C1 C2 C3 C4 35.0(3)
C1 O3 C4 C3 29.1(3)
Mg1 O3 C4 C3 -139.63(17)
C2 C3 C4 O3 -39.4(3)
C8 O4 C5 C6 -40.3(3)
Mg1 O4 C5 C6 139.2(3)
O4 C5 C6 C7 35.5(4)
C5 C6 C7 C8 -17.5(4)
C5 O4 C8 C7 29.2(3)
Mg1 O4 C8 C7 -150.26(19)
C6 C7 C8 O4 -6.5(3)
O1 C11 C12 C13 176.8(2)
C16 C11 C12 C13 -3.0(3)
O1 C11 C12 C17 -1.8(3)
C16 C11 C12 C17 178.4(2)
C11 C12 C13 C14 2.0(4)
C17 C12 C13 C14 -179.4(2)
C12 C13 C14 C15 0.1(4)
C12 C13 C14 C19 -178.5(2)
C13 C14 C15 C16 -1.1(3)
C19 C14 C15 C16 177.4(2)
C14 C15 C16 C11 0.0(3)
C14 C15 C16 C18 -178.8(2)
O1 C11 C16 C15 -177.75(19)
C12 C11 C16 C15 2.1(3)
O1 C11 C16 C18 1.0(3)
C12 C11 C16 C18 -179.1(2)
C13 C12 C17 C33 122.5(3)
C11 C12 C17 C33 -58.9(3)
C13 C12 C17 C31 5.0(4)
C11 C12 C17 C31 -176.4(3)
C13 C12 C17 C32 -115.1(3)
C11 C12 C17 C32 63.5(3)
C15 C16 C18 C34 117.2(2)
C11 C16 C18 C34 -61.5(3)
C15 C16 C18 C35 -120.2(2)
C11 C16 C18 C35 61.0(3)
C15 C16 C18 C36 -1.5(3)
C11 C16 C18 C36 179.7(2)
Mg1 O2 C21 C26 72.1(4)
Mg1 O2 C21 C22 -108.8(3)
O2 C21 C22 C23 176.7(2)
C26 C21 C22 C23 -4.2(3)
O2 C21 C22 C27 -6.2(3)
C26 C21 C22 C27 172.92(19)
C21 C22 C23 C24 1.0(3)
C27 C22 C23 C24 -176.3(2)
C22 C23 C24 C25 2.1(4)
C22 C23 C24 C29 -179.6(2)
C23 C24 C25 C26 -1.9(3)
C29 C24 C25 C26 179.8(2)
C24 C25 C26 C21 -1.3(3)
C24 C25 C26 C28 175.1(2)
O2 C21 C26 C25 -176.53(19)
C22 C21 C26 C25 4.4(3)
O2 C21 C26 C28 7.3(3)
C22 C21 C26 C28 -171.79(18)
C23 C22 C27 C41 118.8(2)
C21 C22 C27 C41 -58.3(3)
C23 C22 C27 C43 -117.9(2)
C21 C22 C27 C43 65.0(3)
C23 C22 C27 C42 0.7(3)
C21 C22 C27 C42 -176.4(2)
C25 C26 C28 C44 -70.2(3)
C21 C26 C28 C44 106.1(3)
C25 C26 C28 C45 165.2(3)
C21 C26 C28 C45 -18.5(4)
C25 C26 C28 C47 117.8(4)
C21 C26 C28 C47 -66.0(4)
C25 C26 C28 C46 46.7(3)
C21 C26 C28 C46 -137.1(3)
C25 C26 C28 C48 -2.7(4)
C21 C26 C28 C48 173.5(3)
C25 C26 C28 C49 -119.8(3)
C21 C26 C28 C49 56.4(4)
